data_4119925
loop_
_publ_author_name
'Nicholas A. White'
'Daniel A. DiRocco'
'Tomislav Rovis'

_publ_section_title
;
 Asymmetric N-Heterocyclic Carbene Catalyzed Addition of Enals to
 Nitroalkenes: Controlling Stereochemistry via the Homoenolate Reactivity
 Pathway To Access \d-Lactams
;
_journal_name_full 'Journal of the American Chemical Society'
_journal_page_first 8504
_journal_page_last 8507
_journal_paper_doi 10.1021/ja403847e
_journal_volume 135
_journal_year 2013
_chemical_absolute_configuration ad
_chemical_formula_moiety 'C19 H20 Br N O3 S'
_chemical_formula_sum 'C19 H20 Br N O3 S'
_chemical_formula_weight 422.33
_chemical_name_systematic
;

 ?

;
_space_group_IT_number 4
_symmetry_cell_setting monoclinic
_symmetry_space_group_name_Hall 'P 2yb'
_symmetry_space_group_name_H-M 'P 1 21 1'
_atom_sites_solution_hydrogens geom
_atom_sites_solution_primary direct
_atom_sites_solution_secondary difmap
_audit_creation_method SHELXL-97
_cell_angle_alpha 90.00
_cell_angle_beta 95.263(5)
_cell_angle_gamma 90.00
_cell_formula_units_Z 4
_cell_length_a 5.8036(5)
_cell_length_b 21.9511(18)
_cell_length_c 14.3746(12)
_cell_measurement_reflns_used 8569
_cell_measurement_temperature 120
_cell_measurement_theta_max 27.20
_cell_measurement_theta_min 2.34
_cell_volume 1823.5(3)
_computing_cell_refinement 'APEX2 (Bruker, 2009)'
_computing_data_collection 'APEX2 (Bruker, 2009)'
_computing_data_reduction 'APEX2 (Bruker, 2009)'
_computing_molecular_graphics 'APEX2 (Bruker, 2009)'
_computing_publication_material 'APEX2 (Bruker, 2009)'
_computing_structure_refinement 'XL (Sheldrick, 2008)'
_computing_structure_solution 'XS (Sheldrick, 2008)'
_diffrn_ambient_temperature 120
_diffrn_measured_fraction_theta_full 0.999
_diffrn_measured_fraction_theta_max 0.999
_diffrn_measurement_device_type 'CCD area detector'
_diffrn_measurement_method 'phi and omega scans'
_diffrn_radiation_monochromator graphite
_diffrn_radiation_source 'fine-focus sealed tube'
_diffrn_radiation_type MoK\a
_diffrn_radiation_wavelength 0.71073
_diffrn_reflns_av_R_equivalents 0.0412
_diffrn_reflns_av_sigmaI/netI 0.0464
_diffrn_reflns_limit_h_max 7
_diffrn_reflns_limit_h_min -7
_diffrn_reflns_limit_k_max 27
_diffrn_reflns_limit_k_min -27
_diffrn_reflns_limit_l_max 17
_diffrn_reflns_limit_l_min -17
_diffrn_reflns_number 32881
_diffrn_reflns_theta_full 26.39
_diffrn_reflns_theta_max 26.39
_diffrn_reflns_theta_min 1.70
_exptl_absorpt_coefficient_mu 2.387
_exptl_absorpt_correction_T_max 0.8015
_exptl_absorpt_correction_T_min 0.4721
_exptl_absorpt_correction_type multi-scan
_exptl_absorpt_process_details 'Sheldrick, G. M. (2008) SADABS. University of Gottingen, Germany.'
_exptl_crystal_colour colourless
_exptl_crystal_density_diffrn 1.538
_exptl_crystal_density_meas ?
_exptl_crystal_description Needle
_exptl_crystal_F_000 864
_exptl_crystal_size_max 0.37
_exptl_crystal_size_mid 0.11
_exptl_crystal_size_min 0.10
_refine_diff_density_max 0.927
_refine_diff_density_min -1.456
_refine_diff_density_rms 0.071
_refine_ls_abs_structure_details 'Flack H D (1983), Acta Cryst. A39, 876-881'
_refine_ls_abs_structure_Flack 0.013(10)
_refine_ls_extinction_method none
_refine_ls_goodness_of_fit_ref 1.046
_refine_ls_hydrogen_treatment constr
_refine_ls_matrix_type full
_refine_ls_number_parameters 472
_refine_ls_number_reflns 7371
_refine_ls_number_restraints 35
_refine_ls_restrained_S_all 1.046
_refine_ls_R_factor_all 0.0659
_refine_ls_R_factor_gt 0.0453
_refine_ls_shift/su_max 0.001
_refine_ls_shift/su_mean 0.000
_refine_ls_structure_factor_coef Fsqd
_refine_ls_weighting_details 'calc w=1/[\s^2^(Fo^2^)+(0.0281P)^2^+2.2588P] where P=(Fo^2^+2Fc^2^)/3'
_refine_ls_weighting_scheme calc
_refine_ls_wR_factor_gt 0.0880
_refine_ls_wR_factor_ref 0.0964
_reflns_number_gt 5791
_reflns_number_total 7371
_reflns_threshold_expression >2sigma(I)
_cod_data_source_file ja403847e_si_002.cif
_cod_data_source_block rovis161
_cod_depositor_comments
;
The following automatic conversions were performed:

'_exptl_crystal_density_meas' value 'not determined' was changed to
'?' - the value is perceived as not measured.

Automatic conversion script
Id: cif_fix_values 3008 2015-01-20 13:52:24Z robertas 
;
_cod_database_code 4119925

loop_
_symmetry_equiv_pos_as_xyz
'x, y, z'
'-x, y+1/2, -z'

loop_
_atom_site_label
_atom_site_type_symbol
_atom_site_fract_x
_atom_site_fract_y
_atom_site_fract_z
_atom_site_U_iso_or_equiv
_atom_site_adp_type
_atom_site_occupancy
_atom_site_symmetry_multiplicity
_atom_site_calc_flag
_atom_site_refinement_flags
_atom_site_disorder_assembly
_atom_site_disorder_group
Br1 Br 0.18382(13) 0.77243(3) 0.76950(5) 0.0722(3) Uani 1 1 d . . .
Br2 Br 0.21511(12) 0.57375(3) 0.26299(4) 0.0611(2) Uani 1 1 d . . .
C1 C 0.5687(9) 0.6608(3) 0.3097(4) 0.0318(12) Uani 1 1 d . . .
H1 H 0.6329 0.6462 0.2571 0.038 Uiso 1 1 calc R . .
C2 C 0.3664(10) 0.6352(2) 0.3371(4) 0.0311(13) Uani 1 1 d . . .
C3 C 0.2684(9) 0.6552(3) 0.4154(4) 0.0320(12) Uani 1 1 d . . .
H3 H 0.1335 0.6373 0.4327 0.038 Uiso 1 1 calc R . .
C4 C 0.3729(8) 0.7022(2) 0.4682(4) 0.0303(12) Uani 1 1 d . . .
H4 H 0.3099 0.7164 0.5214 0.036 Uiso 1 1 calc R . .
C5 C 0.5750(9) 0.7278(2) 0.4396(4) 0.0263(12) Uani 1 1 d . . .
C6 C 0.6737(9) 0.7081(2) 0.3612(4) 0.0279(12) Uani 1 1 d . . .
H6 H 0.8078 0.7262 0.3435 0.033 Uiso 1 1 calc R . .
C7 C 0.1001(11) 1.1231(3) 0.3885(4) 0.0378(14) Uani 1 1 d . . .
H7 H 0.1541 1.1629 0.3955 0.045 Uiso 1 1 calc R . .
C8 C 0.2398(8) 1.0745(3) 0.4210(3) 0.0330(11) Uani 1 1 d . . .
H8 H 0.3868 1.0822 0.4501 0.040 Uiso 1 1 calc R . .
C9 C 0.1637(9) 1.0157(2) 0.4109(3) 0.0258(11) Uani 1 1 d . . .
C10 C -0.0544(9) 1.0054(3) 0.3687(4) 0.0335(12) Uani 1 1 d . . .
H10 H -0.1100 0.9657 0.3621 0.040 Uiso 1 1 calc R . .
C11 C -0.1920(9) 1.0536(3) 0.3358(4) 0.0400(15) Uani 1 1 d . . .
H11 H -0.3383 1.0460 0.3061 0.048 Uiso 1 1 calc R . .
C12 C -0.1153(11) 1.1120(3) 0.3465(4) 0.0412(15) Uani 1 1 d . . .
H12 H -0.2099 1.1442 0.3251 0.049 Uiso 1 1 calc R . .
C13 C 0.5245(9) 0.8686(3) 0.3886(4) 0.0317(12) Uani 1 1 d . . .
C14 C 0.3688(10) 0.9218(2) 0.3634(4) 0.0342(12) Uani 1 1 d . . .
H14A H 0.2214 0.9064 0.3358 0.041 Uiso 1 1 calc R . .
H14B H 0.4364 0.9456 0.3159 0.041 Uiso 1 1 calc R . .
C15 C 0.3238(8) 0.96387(19) 0.4433(3) 0.0310(10) Uani 1 1 d . . .
H15 H 0.4726 0.9820 0.4663 0.037 Uiso 1 1 calc R . .
C17 C 0.4235(11) 0.8793(3) 0.5565(4) 0.0425(15) Uani 1 1 d . . .
H17A H 0.5405 0.8992 0.5985 0.051 Uiso 1 1 calc R . .
H17B H 0.3500 0.8484 0.5919 0.051 Uiso 1 1 calc R . .
C20 C 0.3572(9) 0.7136(2) 0.8433(4) 0.0313(13) Uani 1 1 d . . .
C21 C 0.5562(9) 0.6907(3) 0.8119(4) 0.0302(12) Uani 1 1 d . . .
H21 H 0.6136 0.7062 0.7584 0.036 Uiso 1 1 calc R . .
C22 C 0.6695(9) 0.6437(2) 0.8623(4) 0.0275(12) Uani 1 1 d . . .
H22 H 0.8035 0.6267 0.8426 0.033 Uiso 1 1 calc R . .
C23 C 0.5795(9) 0.6226(2) 0.9425(3) 0.0228(11) Uani 1 1 d . . .
C24 C 0.3840(8) 0.6477(2) 0.9743(4) 0.0281(11) Uani 1 1 d . . .
H24 H 0.3289 0.6335 1.0290 0.034 Uiso 1 1 calc R . .
C25 C 0.2700(9) 0.6943(3) 0.9240(4) 0.0317(12) Uani 1 1 d . . .
H25 H 0.1380 0.7120 0.9443 0.038 Uiso 1 1 calc R . .
C26 C 0.5094(9) 0.4847(2) 0.8895(3) 0.0300(12) Uani 1 1 d . . .
C27 C 0.3370(10) 0.4348(3) 0.8663(4) 0.0388(14) Uani 1 1 d . . .
H27A H 0.4189 0.4010 0.8411 0.047 Uiso 1 1 calc R . .
H27B H 0.2268 0.4496 0.8165 0.047 Uiso 1 1 calc R . .
C28 C 0.2005(8) 0.4101(2) 0.9432(3) 0.0351(10) Uani 1 1 d . . .
H28 H 0.0662 0.4366 0.9474 0.042 Uiso 1 1 calc R . .
C30 C 0.4225(9) 0.4763(2) 1.0582(3) 0.0322(12) Uani 1 1 d . . .
H30A H 0.2893 0.5018 1.0665 0.039 Uiso 1 1 calc R . .
H30B H 0.5217 0.4765 1.1163 0.039 Uiso 1 1 calc R . .
C31 C 0.1101(9) 0.3467(2) 0.9118(4) 0.0324(12) Uani 1 1 d . . .
C32 C 0.2362(9) 0.2932(3) 0.9256(4) 0.0381(14) Uani 1 1 d . . .
H32 H 0.3822 0.2941 0.9583 0.046 Uiso 1 1 calc R . .
C33 C 0.1462(10) 0.2390(3) 0.8912(4) 0.0404(14) Uani 1 1 d . . .
H33 H 0.2323 0.2035 0.9006 0.048 Uiso 1 1 calc R . .
C34 C -0.0708(11) 0.2366(3) 0.8428(4) 0.0437(16) Uani 1 1 d . . .
H34 H -0.1317 0.1998 0.8196 0.052 Uiso 1 1 calc R . .
C35 C -0.1948(10) 0.2902(3) 0.8298(4) 0.0492(17) Uani 1 1 d . . .
H35 H -0.3421 0.2896 0.7983 0.059 Uiso 1 1 calc R . .
C36 C -0.1023(10) 0.3437(3) 0.8627(4) 0.0429(14) Uani 1 1 d . . .
H36 H -0.1864 0.3794 0.8515 0.051 Uiso 1 1 calc R . .
C16 C 0.2435(10) 0.9260(2) 0.5213(4) 0.0470(15) Uani 1 1 d . A .
H16 H 0.1110 0.9025 0.4935 0.056 Uiso 1 1 calc R . .
C18 C 0.1577(17) 0.9596(4) 0.6026(5) 0.085(3) Uani 1 1 d U . .
H18A H 0.2494 0.9966 0.6076 0.102 Uiso 0.424(12) 1 calc PR A 1
H18B H 0.0023 0.9724 0.5803 0.102 Uiso 0.424(12) 1 calc PR A 1
H18C H 0.0286 0.9849 0.5784 0.102 Uiso 0.576(12) 1 calc PR A 2
H18D H 0.0970 0.9297 0.6435 0.102 Uiso 0.576(12) 1 calc PR A 2
C19A C 0.141(3) 0.9419(6) 0.6948(9) 0.063(5) Uani 0.424(12) 1 d PU A 1
H19A H 0.0762 0.9747 0.7283 0.095 Uiso 0.424(12) 1 calc PR A 1
H19B H 0.2916 0.9321 0.7237 0.095 Uiso 0.424(12) 1 calc PR A 1
H19C H 0.0421 0.9068 0.6959 0.095 Uiso 0.424(12) 1 calc PR A 1
C19B C 0.296(2) 0.9930(6) 0.6518(9) 0.065(3) Uani 0.576(12) 1 d PU A 2
H19D H 0.2183 1.0110 0.7010 0.097 Uiso 0.576(12) 1 calc PR A 2
H19E H 0.3531 1.0245 0.6136 0.097 Uiso 0.576(12) 1 calc PR A 2
H19F H 0.4239 0.9689 0.6784 0.097 Uiso 0.576(12) 1 calc PR A 2
C29 C 0.3412(9) 0.4113(2) 1.0364(3) 0.0356(12) Uani 1 1 d . B .
H29 H 0.4797 0.3865 1.0305 0.043 Uiso 1 1 calc R . .
C37 C 0.2178(10) 0.3845(3) 1.1165(4) 0.0434(14) Uani 1 1 d U . .
H37A H 0.0846 0.4099 1.1249 0.052 Uiso 0.504(11) 1 calc PR B 1
H37B H 0.1594 0.3446 1.0971 0.052 Uiso 0.504(11) 1 calc PR B 1
H37C H 0.1796 0.3423 1.1019 0.052 Uiso 0.496(11) 1 calc PR B 2
H37D H 0.3244 0.3847 1.1726 0.052 Uiso 0.496(11) 1 calc PR B 2
C38A C 0.343(2) 0.3780(7) 1.2034(8) 0.073(4) Uani 0.504(11) 1 d PU B 1
H38A H 0.2455 0.3609 1.2470 0.109 Uiso 0.504(11) 1 calc PR B 1
H38B H 0.3983 0.4171 1.2253 0.109 Uiso 0.504(11) 1 calc PR B 1
H38C H 0.4727 0.3514 1.1976 0.109 Uiso 0.504(11) 1 calc PR B 1
C38B C 0.0029(17) 0.4166(4) 1.1370(8) 0.041(3) Uani 0.496(11) 1 d PU B 2
H38D H -0.0636 0.3965 1.1874 0.061 Uiso 0.496(11) 1 calc PR B 2
H38E H -0.1056 0.4162 1.0824 0.061 Uiso 0.496(11) 1 calc PR B 2
H38F H 0.0390 0.4580 1.1543 0.061 Uiso 0.496(11) 1 calc PR B 2
N1 N 0.5379(7) 0.8492(2) 0.4801(3) 0.0291(10) Uani 1 1 d . . .
N2 N 0.5506(7) 0.50211(19) 0.9829(3) 0.0282(10) Uani 1 1 d . . .
O1 O 0.6672(6) 0.77600(19) 0.6045(2) 0.0407(9) Uani 1 1 d . . .
O2 O 0.9311(6) 0.79720(18) 0.4846(3) 0.0474(11) Uani 1 1 d . . .
O3 O 0.6287(7) 0.84313(17) 0.3302(3) 0.0407(10) Uani 1 1 d . . .
O4 O 0.6143(7) 0.51000(17) 0.8309(3) 0.0360(9) Uani 1 1 d . . .
O5 O 0.7009(6) 0.5750(2) 1.1052(2) 0.0409(8) Uani 1 1 d . . .
O6 O 0.9431(6) 0.55334(17) 0.9774(3) 0.0419(10) Uani 1 1 d . . .
S1 S 0.7023(2) 0.78728(6) 0.50867(10) 0.0327(3) Uani 1 1 d . . .
S2 S 0.7204(2) 0.56301(6) 1.00827(9) 0.0313(3) Uani 1 1 d . . .

loop_
_atom_site_aniso_label
_atom_site_aniso_U_11
_atom_site_aniso_U_22
_atom_site_aniso_U_33
_atom_site_aniso_U_23
_atom_site_aniso_U_13
_atom_site_aniso_U_12
Br1 0.0839(5) 0.0650(5) 0.0723(5) 0.0371(4) 0.0326(4) 0.0504(4)
Br2 0.0750(4) 0.0546(4) 0.0542(4) -0.0191(3) 0.0096(3) -0.0371(4)
C1 0.033(3) 0.028(3) 0.035(3) -0.003(2) 0.006(2) 0.001(2)
C2 0.041(3) 0.023(3) 0.028(3) 0.000(2) -0.001(2) 0.001(2)
C3 0.023(3) 0.029(3) 0.043(3) 0.010(2) 0.003(2) 0.000(2)
C4 0.029(3) 0.031(3) 0.031(3) 0.005(2) 0.003(2) 0.005(2)
C5 0.022(3) 0.025(3) 0.031(3) 0.001(2) -0.006(2) 0.008(2)
C6 0.025(3) 0.027(3) 0.031(3) 0.002(2) 0.001(2) 0.004(2)
C7 0.057(4) 0.023(3) 0.035(3) -0.004(2) 0.011(3) -0.008(2)
C8 0.028(3) 0.038(3) 0.032(2) -0.007(2) 0.0016(19) -0.002(2)
C9 0.029(3) 0.026(3) 0.022(2) -0.0026(19) 0.0028(19) 0.004(2)
C10 0.040(3) 0.026(3) 0.034(3) -0.002(2) 0.001(2) -0.012(2)
C11 0.025(3) 0.054(4) 0.040(3) -0.007(3) -0.003(2) -0.007(3)
C12 0.055(4) 0.040(3) 0.028(3) 0.004(3) 0.003(3) 0.016(3)
C13 0.036(3) 0.023(3) 0.037(3) -0.001(2) 0.012(2) -0.001(2)
C14 0.047(3) 0.025(3) 0.032(3) 0.000(2) 0.012(2) 0.003(2)
C15 0.036(3) 0.023(2) 0.034(2) -0.0007(18) 0.004(2) 0.0077(19)
C17 0.059(4) 0.042(3) 0.028(3) 0.000(3) 0.014(3) 0.020(3)
C20 0.035(3) 0.023(3) 0.036(3) 0.001(2) 0.003(2) 0.010(2)
C21 0.039(3) 0.021(3) 0.031(3) -0.001(2) 0.006(2) -0.002(2)
C22 0.027(3) 0.022(3) 0.034(3) -0.003(2) 0.005(2) 0.001(2)
C23 0.029(3) 0.013(2) 0.026(3) 0.001(2) -0.001(2) 0.000(2)
C24 0.029(3) 0.024(3) 0.031(3) 0.002(2) 0.007(2) -0.005(2)
C25 0.034(3) 0.026(3) 0.037(3) 0.003(2) 0.009(2) 0.006(2)
C26 0.047(3) 0.018(3) 0.026(3) 0.001(2) 0.008(2) 0.006(2)
C27 0.058(4) 0.030(3) 0.029(3) -0.005(2) 0.008(2) -0.011(3)
C28 0.043(3) 0.028(2) 0.035(2) 0.001(2) 0.005(2) 0.004(2)
C30 0.041(3) 0.028(3) 0.027(3) -0.002(2) 0.004(2) -0.003(2)
C31 0.042(3) 0.029(3) 0.026(2) 0.005(2) 0.004(2) -0.002(2)
C32 0.020(2) 0.056(4) 0.037(3) 0.008(2) -0.006(2) -0.004(2)
C33 0.051(4) 0.033(3) 0.037(3) 0.007(2) 0.002(3) 0.008(3)
C34 0.069(4) 0.031(3) 0.031(3) -0.002(3) 0.004(3) -0.024(3)
C35 0.035(3) 0.063(5) 0.048(4) -0.004(3) -0.006(3) -0.016(3)
C36 0.036(3) 0.044(3) 0.047(3) 0.000(3) -0.003(3) 0.009(3)
C16 0.063(4) 0.040(3) 0.042(3) 0.013(2) 0.022(3) 0.027(3)
C18 0.129(7) 0.093(6) 0.035(4) 0.007(3) 0.017(4) 0.070(5)
C19A 0.105(13) 0.046(8) 0.045(7) 0.030(6) 0.043(8) 0.048(8)
C19B 0.061(8) 0.068(8) 0.068(8) 0.015(6) 0.024(6) 0.024(5)
C29 0.049(3) 0.030(3) 0.028(2) 0.001(2) 0.005(2) -0.003(2)
C37 0.062(4) 0.036(3) 0.034(3) 0.002(2) 0.012(3) -0.014(3)
C38A 0.089(10) 0.082(9) 0.043(6) 0.014(6) -0.013(6) -0.044(8)
C38B 0.041(6) 0.033(5) 0.049(6) 0.004(5) 0.012(5) -0.006(4)
N1 0.031(2) 0.025(2) 0.032(2) 0.0012(19) 0.0063(18) 0.0083(19)
N2 0.042(3) 0.017(2) 0.026(2) 0.0027(18) 0.0017(19) -0.0015(18)
O1 0.055(2) 0.032(2) 0.0324(19) -0.0046(18) -0.0083(16) 0.014(2)
O2 0.027(2) 0.036(2) 0.078(3) -0.021(2) -0.0007(19) -0.0038(17)
O3 0.058(3) 0.021(2) 0.047(2) -0.0016(17) 0.024(2) 0.0061(18)
O4 0.049(2) 0.031(2) 0.030(2) -0.0030(16) 0.0150(17) -0.0034(18)
O5 0.059(2) 0.032(2) 0.0292(17) 0.0004(19) -0.0126(15) -0.012(2)
O6 0.0292(19) 0.034(2) 0.061(2) 0.0108(19) -0.0023(17) 0.0022(17)
S1 0.0312(7) 0.0248(7) 0.0407(7) -0.0050(6) -0.0040(5) 0.0070(6)
S2 0.0341(7) 0.0229(7) 0.0353(7) 0.0052(6) -0.0052(5) 0.0002(6)

loop_
_atom_type_symbol
_atom_type_description
_atom_type_scat_dispersion_real
_atom_type_scat_dispersion_imag
_atom_type_scat_source
C C 0.0033 0.0016 'International Tables Vol C Tables 4.2.6.8 and 6.1.1.4'
H H 0.0000 0.0000 'International Tables Vol C Tables 4.2.6.8 and 6.1.1.4'
N N 0.0061 0.0033 'International Tables Vol C Tables 4.2.6.8 and 6.1.1.4'
O O 0.0106 0.0060 'International Tables Vol C Tables 4.2.6.8 and 6.1.1.4'
S S 0.1246 0.1234 'International Tables Vol C Tables 4.2.6.8 and 6.1.1.4'
Br Br -0.2901 2.4595 'International Tables Vol C Tables 4.2.6.8 and 6.1.1.4'

loop_
_geom_angle_atom_site_label_1
_geom_angle_atom_site_label_2
_geom_angle_atom_site_label_3
_geom_angle
C6 C1 C2 119.6(5)
C3 C2 C1 121.7(5)
C3 C2 Br2 118.9(4)
C1 C2 Br2 119.3(4)
C2 C3 C4 119.4(5)
C3 C4 C5 118.3(5)
C6 C5 C4 122.6(5)
C6 C5 S1 120.6(4)
C4 C5 S1 116.9(4)
C5 C6 C1 118.4(5)
C12 C7 C8 119.7(6)
C9 C8 C7 120.9(5)
C8 C9 C10 118.6(5)
C8 C9 C15 119.6(5)
C10 C9 C15 121.8(5)
C9 C10 C11 120.4(5)
C12 C11 C10 120.7(5)
C7 C12 C11 119.7(6)
O3 C13 N1 122.0(5)
O3 C13 C14 121.2(5)
N1 C13 C14 116.8(4)
C13 C14 C15 115.6(4)
C16 C15 C14 108.4(4)
C16 C15 C9 114.9(4)
C14 C15 C9 111.6(4)
N1 C17 C16 113.2(4)
C21 C20 C25 123.4(5)
C21 C20 Br1 118.9(4)
C25 C20 Br1 117.7(4)
C20 C21 C22 118.1(5)
C23 C22 C21 119.0(5)
C24 C23 C22 121.8(5)
C24 C23 S2 118.2(4)
C22 C23 S2 120.0(4)
C23 C24 C25 119.4(5)
C20 C25 C24 118.2(5)
O4 C26 N2 119.2(5)
O4 C26 C27 123.0(5)
N2 C26 C27 117.8(4)
C26 C27 C28 118.7(4)
C29 C28 C27 111.4(4)
C29 C28 C31 114.8(4)
C27 C28 C31 107.3(4)
N2 C30 C29 112.0(4)
C36 C31 C32 118.2(5)
C36 C31 C28 117.5(5)
C32 C31 C28 124.1(5)
C33 C32 C31 120.2(5)
C32 C33 C34 120.9(5)
C33 C34 C35 118.3(5)
C36 C35 C34 120.3(6)
C35 C36 C31 122.1(6)
C15 C16 C18 117.0(5)
C15 C16 C17 111.8(4)
C18 C16 C17 109.9(5)
C19B C18 C19A 74.0(10)
C19B C18 C16 118.8(10)
C19A C18 C16 131.2(8)
C28 C29 C30 109.4(4)
C28 C29 C37 114.2(5)
C30 C29 C37 111.2(4)
C38A C37 C38B 104.6(9)
C38A C37 C29 118.1(7)
C38B C37 C29 115.2(6)
C13 N1 C17 125.3(4)
C13 N1 S1 117.5(3)
C17 N1 S1 117.2(3)
C26 N2 C30 123.0(4)
C26 N2 S2 118.2(3)
C30 N2 S2 118.0(3)
O2 S1 O1 118.7(2)
O2 S1 N1 109.7(2)
O1 S1 N1 104.2(2)
O2 S1 C5 109.2(2)
O1 S1 C5 108.9(3)
N1 S1 C5 105.1(2)
O6 S2 O5 119.1(2)
O6 S2 N2 110.2(2)
O5 S2 N2 105.1(2)
O6 S2 C23 109.4(2)
O5 S2 C23 108.1(2)
N2 S2 C23 103.8(2)

loop_
_geom_bond_atom_site_label_1
_geom_bond_atom_site_label_2
_geom_bond_distance
Br1 C20 1.900(5)
Br2 C2 1.886(6)
C1 C6 1.384(8)
C1 C2 1.391(7)
C2 C3 1.378(7)
C3 C4 1.388(8)
C4 C5 1.396(7)
C5 C6 1.379(7)
C5 S1 1.762(6)
C7 C12 1.360(9)
C7 C8 1.394(8)
C8 C9 1.367(8)
C9 C10 1.372(8)
C9 C15 1.515(6)
C10 C11 1.383(8)
C11 C12 1.362(9)
C13 O3 1.215(6)
C13 N1 1.377(7)
C13 C14 1.502(8)
C14 C15 1.515(6)
C15 C16 1.505(6)
C17 N1 1.489(6)
C17 C16 1.517(8)
C20 C21 1.374(7)
C20 C25 1.374(7)
C21 C22 1.392(7)
C22 C23 1.387(7)
C23 C24 1.377(7)
C23 S2 1.769(5)
C24 C25 1.385(7)
C26 O4 1.218(6)
C26 N2 1.396(6)
C26 C27 1.499(8)
C27 C28 1.519(7)
C28 C29 1.504(6)
C28 C31 1.540(7)
C30 N2 1.480(6)
C30 C29 1.527(7)
C31 C36 1.365(8)
C31 C32 1.387(7)
C32 C33 1.374(8)
C33 C34 1.382(9)
C34 C35 1.383(9)
C35 C36 1.359(9)
C16 C18 1.506(8)
C18 C19B 1.257(14)
C18 C19A 1.394(13)
C29 C37 1.530(7)
C37 C38A 1.394(12)
C37 C38B 1.485(11)
N1 S1 1.690(4)
N2 S2 1.681(4)
O1 S1 1.432(4)
O2 S1 1.419(4)
O5 S2 1.433(3)
O6 S2 1.421(4)
